data_2240334
loop_
_publ_author_name
'Yamaguchi-Terasaki, Yukiko'
'Fujihara, Takashi'
'Nagasawa, Akira'
'Kaizaki, Sumio'

_publ_section_title
;
 Crystal structure of
 <i>fac</i>-trichlorido[tris(pyridin-2-yl-<i>N</i>)amine]chromium(III)
;
_journal_coeditor_code WM5095
_journal_issue 1
_journal_name_full 'Acta Crystallographica Section E'
_journal_page_first 73
_journal_page_last 75
_journal_paper_doi 10.1107/S2056989014027066
_journal_volume 71
_journal_year 2015
_chemical_formula_iupac '[Cr Cl3 (C15 H12 N4)]'
_chemical_formula_moiety 'C15 H12 Cl3 Cr N4'
_chemical_formula_sum 'C15 H12 Cl3 Cr N4'
_chemical_formula_weight 406.64
_chemical_name_systematic
;
<i>fac</i>-trichlorido[tris(pyridin-2-yl-<i>N</i>)amine]chromium(III)
;
_space_group_crystal_system orthorhombic
_space_group_IT_number 62
_space_group_name_Hall '-P 2ac 2n'
_space_group_name_H-M_alt 'P n m a'
_symmetry_space_group_name_Hall '-P 2ac 2n'
_symmetry_space_group_name_H-M 'P n m a'
_atom_sites_solution_hydrogens geom
_audit_creation_method SHELXL-2014
_cell_angle_alpha 90
_cell_angle_beta 90
_cell_angle_gamma 90
_cell_formula_units_Z 4
_cell_length_a 15.152(13)
_cell_length_b 13.704(12)
_cell_length_c 8.014(7)
_cell_measurement_reflns_used 3388
_cell_measurement_temperature 150(2)
_cell_measurement_theta_max 26.39
_cell_measurement_theta_min 2.69
_cell_volume 1664(3)
_computing_cell_refinement
;
SAINT (Bruker, 2014)
;
_computing_data_collection
;
APEX2 (Bruker, 2014)
;
_computing_data_reduction
;
SAINT and XPREP (Bruker, 2014)
;
_computing_molecular_graphics
;
ORTEP-3 for Windows (Farrugia, 2012)
;
_computing_publication_material
;
<i>XCIF</i> (Sheldrick, 2008)
;
_computing_structure_refinement
;
SHELXL2014 (Sheldrick, 2008)
;
_computing_structure_solution
;
SHELXS2014 (Sheldrick, 2008)
;
_diffrn_ambient_temperature 150(2)
_diffrn_detector_area_resol_mean 8.333
_diffrn_measured_fraction_theta_full 0.998
_diffrn_measured_fraction_theta_max 0.998
_diffrn_measurement_device_type 'Bruker APEXII CCD area-detector'
_diffrn_measurement_method '\f and \w'
_diffrn_radiation_monochromator 'Bruker Helios multilayer confocal mirror'
_diffrn_radiation_source 'Bruker TXS fine-focus rotating anode'
_diffrn_radiation_type MoK\a
_diffrn_radiation_wavelength 0.71073
_diffrn_reflns_av_R_equivalents 0.0609
_diffrn_reflns_limit_h_max 18
_diffrn_reflns_limit_h_min -18
_diffrn_reflns_limit_k_max 17
_diffrn_reflns_limit_k_min -17
_diffrn_reflns_limit_l_max 10
_diffrn_reflns_limit_l_min -10
_diffrn_reflns_number 15895
_diffrn_reflns_theta_full 25.242
_diffrn_reflns_theta_max 26.367
_diffrn_reflns_theta_min 2.688
_exptl_absorpt_coefficient_mu 1.171
_exptl_absorpt_correction_type multi-scan
_exptl_absorpt_process_details
;
(<i>SADABS</i>; Bruker, 2014)
;
_exptl_crystal_colour green
_exptl_crystal_density_diffrn 1.623
_exptl_crystal_description needle
_exptl_crystal_F_000 820
_exptl_crystal_size_max 0.060
_exptl_crystal_size_mid 0.050
_exptl_crystal_size_min 0.040
_refine_diff_density_max 0.660
_refine_diff_density_min -0.507
_refine_ls_extinction_method none
_refine_ls_goodness_of_fit_ref 1.203
_refine_ls_hydrogen_treatment constr
_refine_ls_matrix_type full
_refine_ls_number_parameters 118
_refine_ls_number_reflns 1779
_refine_ls_number_restraints 0
_refine_ls_restrained_S_all 1.203
_refine_ls_R_factor_all 0.0525
_refine_ls_R_factor_gt 0.0377
_refine_ls_shift/su_max 0.000
_refine_ls_shift/su_mean 0.000
_refine_ls_structure_factor_coef Fsqd
_refine_ls_weighting_details 'w=1/[\s^2^(Fo^2^)+(0.0593P)^2^+0.0500P] where P=(Fo^2^+2Fc^2^)/3'
_refine_ls_weighting_scheme calc
_refine_ls_wR_factor_gt 0.1001
_refine_ls_wR_factor_ref 0.1126
_reflns_number_gt 1401
_reflns_number_total 1779
_reflns_threshold_expression I>2\s(I)
_cod_data_source_file wm5095sup1.cf
_cod_data_source_block I
_cod_original_cell_volume 1664(2)
_cod_database_code 2240334
_cod_database_fobs_code 2240334
_shelx_space_group_comment
;
The symmetry employed for this shelxl refinement is uniquely defined
by the following loop, which should always be used as a source of
symmetry information in preference to the above space-group names.
They are only intended as comments.
;
_shelx_estimated_absorpt_t_min 0.933
_shelx_estimated_absorpt_t_max 0.955
_shelxl_version_number 2.014

loop_
_space_group_symop_operation_xyz
'x, y, z'
'x+1/2, -y+1/2, -z+1/2'
'-x, y+1/2, -z'
'-x+1/2, -y, z+1/2'
'-x, -y, -z'
'-x-1/2, y-1/2, z-1/2'
'x, -y-1/2, z'
'x-1/2, y, -z-1/2'

loop_
_atom_site_type_symbol
_atom_site_label
_atom_site_fract_x
_atom_site_fract_y
_atom_site_fract_z
_atom_site_U_iso_or_equiv
_atom_site_adp_type
_atom_site_calc_flag
_atom_site_occupancy
C C1 0.89047(17) 0.06834(18) 1.2036(3) 0.0287(6) Uani d 1
H H1 0.8290 0.0568 1.2158 0.034 Uiso calc 1
C C2 0.94935(19) 0.0033(2) 1.2726(4) 0.0336(7) Uani d 1
H H2 0.9287 -0.0516 1.3336 0.040 Uiso calc 1
C C3 1.0382(2) 0.0186(2) 1.2521(4) 0.0355(7) Uani d 1
H H3 1.0796 -0.0262 1.2972 0.043 Uiso calc 1
C C4 1.06674(17) 0.0997(2) 1.1654(4) 0.0309(6) Uani d 1
H H4 1.1279 0.1117 1.1495 0.037 Uiso calc 1
C C5 1.00429(16) 0.16273(18) 1.1026(3) 0.0224(6) Uani d 1
C C10 1.0039(2) 0.2500 0.8449(5) 0.0239(8) Uani d 1
C C6 0.8905(3) 0.2500 0.6541(5) 0.0328(9) Uani d 1
H H6 0.8292 0.2500 0.6295 0.039 Uiso calc 1
C C7 0.9499(3) 0.2500 0.5256(5) 0.0378(10) Uani d 1
H H7 0.9295 0.2500 0.4136 0.045 Uiso calc 1
C C8 1.0383(3) 0.2500 0.5577(5) 0.0358(10) Uani d 1
H H8 1.0797 0.2500 0.4688 0.043 Uiso calc 1
C C9 1.0667(2) 0.2500 0.7224(5) 0.0293(9) Uani d 1
H H9 1.1277 0.2500 0.7490 0.035 Uiso calc 1
Cl Cl1 0.75326(4) 0.37578(5) 0.89695(10) 0.0388(2) Uani d 1
Cl Cl2 0.75220(6) 0.2500 1.26071(14) 0.0379(3) Uani d 1
Cr Cr1 0.83104(4) 0.2500 1.01679(7) 0.0239(2) Uani d 1
N N1 0.91747(13) 0.14774(15) 1.1195(3) 0.0225(5) Uani d 1
N N2 0.91684(19) 0.2500 0.8144(4) 0.0256(7) Uani d 1
N N3 1.03099(19) 0.2500 1.0163(4) 0.0227(7) Uani d 1

loop_
_atom_site_aniso_label
_atom_site_aniso_U_11
_atom_site_aniso_U_22
_atom_site_aniso_U_33
_atom_site_aniso_U_12
_atom_site_aniso_U_13
_atom_site_aniso_U_23
C1 0.0299(13) 0.0202(13) 0.0360(16) -0.0023(11) 0.0030(12) 0.0013(12)
C2 0.0433(16) 0.0167(13) 0.0407(17) 0.0001(12) 0.0019(13) 0.0046(12)
C3 0.0413(16) 0.0190(14) 0.0462(18) 0.0045(12) -0.0051(13) 0.0039(13)
C4 0.0268(13) 0.0264(14) 0.0394(16) 0.0011(11) -0.0038(12) -0.0018(13)
C5 0.0259(13) 0.0145(13) 0.0267(14) 0.0022(10) -0.0001(10) -0.0007(10)
C10 0.0296(19) 0.0151(17) 0.027(2) 0.000 0.0023(16) 0.000
C6 0.039(2) 0.024(2) 0.035(2) 0.000 -0.0078(19) 0.000
C7 0.061(3) 0.027(2) 0.026(2) 0.000 0.000(2) 0.000
C8 0.052(3) 0.022(2) 0.034(2) 0.000 0.015(2) 0.000
C9 0.034(2) 0.0163(18) 0.038(2) 0.000 0.0086(18) 0.000
Cl1 0.0309(4) 0.0240(4) 0.0615(5) 0.0046(3) -0.0127(3) 0.0036(3)
Cl2 0.0295(5) 0.0309(6) 0.0534(7) 0.000 0.0160(4) 0.000
Cr1 0.0191(3) 0.0170(3) 0.0356(4) 0.000 -0.0005(2) 0.000
N1 0.0240(11) 0.0161(10) 0.0276(12) -0.0001(8) 0.0011(9) -0.0018(9)
N2 0.0288(16) 0.0196(16) 0.0285(17) 0.000 -0.0012(13) 0.000
N3 0.0225(15) 0.0162(15) 0.0295(17) 0.000 0.0011(12) 0.000

loop_
_atom_type_symbol
_atom_type_description
_atom_type_scat_dispersion_real
_atom_type_scat_dispersion_imag
_atom_type_scat_source
C C 0.0033 0.0016 'International Tables Vol C Tables 4.2.6.8 and 6.1.1.4'
H H 0.0000 0.0000 'International Tables Vol C Tables 4.2.6.8 and 6.1.1.4'
N N 0.0061 0.0033 'International Tables Vol C Tables 4.2.6.8 and 6.1.1.4'
Cl Cl 0.1484 0.1585 'International Tables Vol C Tables 4.2.6.8 and 6.1.1.4'
Cr Cr 0.3209 0.6236 'International Tables Vol C Tables 4.2.6.8 and 6.1.1.4'

loop_
_geom_angle_atom_site_label_1
_geom_angle_atom_site_label_2
_geom_angle_atom_site_label_3
_geom_angle_site_symmetry_1
_geom_angle_site_symmetry_3
_geom_angle
N1 C1 C2 . . 121.9(3)
N1 C1 H1 . . 119.1
C2 C1 H1 . . 119.1
C3 C2 C1 . . 119.2(3)
C3 C2 H2 . . 120.4
C1 C2 H2 . . 120.4
C2 C3 C4 . . 119.4(3)
C2 C3 H3 . . 120.3
C4 C3 H3 . . 120.3
C5 C4 C3 . . 118.3(3)
C5 C4 H4 . . 120.9
C3 C4 H4 . . 120.9
N1 C5 C4 . . 122.9(2)
N1 C5 N3 . . 116.9(2)
C4 C5 N3 . . 120.2(2)
N2 C10 C9 . . 123.6(4)
N2 C10 N3 . . 117.1(3)
C9 C10 N3 . . 119.3(3)
N2 C6 C7 . . 121.6(4)
N2 C6 H6 . . 119.2
C7 C6 H6 . . 119.2
C8 C7 C6 . . 120.3(4)
C8 C7 H7 . . 119.8
C6 C7 H7 . . 119.8
C7 C8 C9 . . 118.9(4)
C7 C8 H8 . . 120.5
C9 C8 H8 . . 120.5
C10 C9 C8 . . 117.9(4)
C10 C9 H9 . . 121.1
C8 C9 H9 . . 121.1
N2 Cr1 N1 . 7_565 85.14(10)
N2 Cr1 N1 . . 85.14(10)
N1 Cr1 N1 7_565 . 84.35(13)
N2 Cr1 Cl2 . . 172.72(9)
N1 Cr1 Cl2 7_565 . 89.46(8)
N1 Cr1 Cl2 . . 89.46(8)
N2 Cr1 Cl1 . 7_565 89.69(8)
N1 Cr1 Cl1 7_565 7_565 171.91(6)
N1 Cr1 Cl1 . 7_565 89.03(8)
Cl2 Cr1 Cl1 . 7_565 95.12(5)
N2 Cr1 Cl1 . . 89.69(8)
N1 Cr1 Cl1 7_565 . 89.03(8)
N1 Cr1 Cl1 . . 171.91(6)
Cl2 Cr1 Cl1 . . 95.12(5)
Cl1 Cr1 Cl1 7_565 . 97.18(7)
C5 N1 C1 . . 118.3(2)
C5 N1 Cr1 . . 118.28(17)
C1 N1 Cr1 . . 123.39(18)
C10 N2 C6 . . 117.7(3)
C10 N2 Cr1 . . 118.2(2)
C6 N2 Cr1 . . 124.0(3)
C10 N3 C5 . . 112.33(18)
C10 N3 C5 . 7_565 112.33(18)
C5 N3 C5 . 7_565 112.4(3)

loop_
_geom_bond_atom_site_label_1
_geom_bond_atom_site_label_2
_geom_bond_site_symmetry_2
_geom_bond_distance
C1 N1 . 1.344(3)
C1 C2 . 1.377(4)
C1 H1 . 0.9500
C2 C3 . 1.372(4)
C2 H2 . 0.9500
C3 C4 . 1.380(4)
C3 H3 . 0.9500
C4 C5 . 1.376(4)
C4 H4 . 0.9500
C5 N1 . 1.338(3)
C5 N3 . 1.440(3)
C10 N2 . 1.342(4)
C10 C9 . 1.366(5)
C10 N3 . 1.434(5)
C6 N2 . 1.345(5)
C6 C7 . 1.367(6)
C6 H6 . 0.9500
C7 C8 . 1.363(7)
C7 H7 . 0.9500
C8 C9 . 1.388(6)
C8 H8 . 0.9500
C9 H9 . 0.9500
Cl1 Cr1 . 2.2983(15)
Cl2 Cr1 . 2.2909(19)
Cr1 N2 . 2.079(3)
Cr1 N1 7_565 2.087(2)
Cr1 N1 . 2.087(2)
Cr1 Cl1 7_565 2.2983(15)
N3 C5 7_565 1.440(3)

loop_
_geom_hbond_atom_site_label_D
_geom_hbond_atom_site_label_H
_geom_hbond_atom_site_label_A
_geom_hbond_site_symmetry_A
_geom_hbond_distance_DH
_geom_hbond_distance_HA
_geom_hbond_distance_DA
_geom_hbond_angle_DHA
C7 H7 N1 7_564 0.95 2.75 3.578(5) 146.4
C7 H7 N1 1_554 0.95 2.75 3.578(5) 146.4
C9 H9 Cl1 8_657 0.95 2.82 3.447(4) 124.3
C9 H9 Cl1 2_556 0.95 2.82 3.447(4) 124.3
C4 H4 Cl2 2_557 0.95 2.77 3.534(4) 138.4

loop_
_geom_torsion_atom_site_label_1
_geom_torsion_atom_site_label_2
_geom_torsion_atom_site_label_3
_geom_torsion_atom_site_label_4
_geom_torsion_site_symmetry_4
_geom_torsion
N1 C1 C2 C3 . -1.4(4)
C1 C2 C3 C4 . 1.1(4)
C2 C3 C4 C5 . 0.2(4)
C3 C4 C5 N1 . -1.2(4)
C3 C4 C5 N3 . 177.9(2)
N2 C6 C7 C8 . 0.0000(10)
C6 C7 C8 C9 . 0.0000(10)
N2 C10 C9 C8 . 0.0000(10)
N3 C10 C9 C8 . 180.0000(10)
C7 C8 C9 C10 . 0.0000(10)
C4 C5 N1 C1 . 1.0(4)
N3 C5 N1 C1 . -178.1(2)
C4 C5 N1 Cr1 . -179.9(2)
N3 C5 N1 Cr1 . 1.0(3)
C2 C1 N1 C5 . 0.3(4)
C2 C1 N1 Cr1 . -178.7(2)
C9 C10 N2 C6 . 0.0000(10)
N3 C10 N2 C6 . 180.0000(10)
C9 C10 N2 Cr1 . 180.0000(10)
N3 C10 N2 Cr1 . 0.0000(10)
C7 C6 N2 C10 . 0.0000(10)
C7 C6 N2 Cr1 . 180.000000
N2 C10 N3 C5 . 63.9(2)
C9 C10 N3 C5 . -116.1(2)
N2 C10 N3 C5 7_565 -63.9(2)
C9 C10 N3 C5 7_565 116.1(2)
N1 C5 N3 C10 . -64.4(3)
C4 C5 N3 C10 . 116.4(3)
N1 C5 N3 C5 7_565 63.4(4)
C4 C5 N3 C5 7_565 -115.8(3)
